data_4512608
loop_
_publ_author_name
'Chakraborty, Amit'
'Bag, Prasenjit'
'Goura, Joydeb'
'Bar, Arun Kumar'
'Sutter, Jean-Pascal'
'Chandrasekhar, Vadapalli'

_publ_section_title
;
 Chair-Shaped MnII2LnIII4(Ln = Gd, Tb, Dy, Ho) Heterometallic Complexes
 Assembled from a Tricompartmental Aminobenzohydrazide Ligand
;
_journal_issue 2
_journal_name_full 'Crystal Growth &amp; Design'
_journal_page_first 848
_journal_paper_doi 10.1021/cg501640y
_journal_volume 15
_journal_year 2015
_chemical_formula_moiety 'C66 H76 Cl2 Dy4 Mn2 N6 O22'
_chemical_formula_sum 'C66 H76 Cl2 Dy4 Mn2 N6 O22'
_chemical_formula_weight 2136.10
_chemical_name_systematic
;
 ?
;
_space_group_crystal_system triclinic
_space_group_IT_number 2
_space_group_name_Hall '-P 1'
_space_group_name_H-M_alt 'P -1'
_symmetry_space_group_name_Hall '-P 1'
_symmetry_space_group_name_H-M 'P -1'
_atom_sites_solution_hydrogens mixed
_audit_creation_method SHELXL-2014
_cell_angle_alpha 103.847(5)
_cell_angle_beta 110.331(5)
_cell_angle_gamma 101.321(5)
_cell_formula_units_Z 1
_cell_length_a 13.241(5)
_cell_length_b 14.275(5)
_cell_length_c 14.890(5)
_cell_measurement_reflns_used 9878
_cell_measurement_temperature 100(2)
_cell_measurement_theta_max 28.30
_cell_measurement_theta_min 2.53
_cell_volume 2438.7(15)
_computing_cell_refinement 'Bruker SAINT'
_computing_data_collection 'Bruker APEX'
_computing_data_reduction 'Bruker SAINT'
_computing_molecular_graphics 'SHELXL 5.1, XP (Sheldrick, 1994)'
_computing_publication_material SHELXS-97
_computing_structure_refinement 'SHELXL-2014 (Sheldrick, 2014)'
_computing_structure_solution 'SHELXS-97 (Sheldrick, 2008)'
_diffrn_ambient_temperature 100(2)
_diffrn_measured_fraction_theta_full 0.999
_diffrn_measured_fraction_theta_max 0.999
_diffrn_radiation_type MoK\a
_diffrn_radiation_wavelength 0.71069
_diffrn_reflns_av_R_equivalents 0.0303
_diffrn_reflns_av_unetI/netI 0.0393
_diffrn_reflns_Laue_measured_fraction_full 0.999
_diffrn_reflns_Laue_measured_fraction_max 0.999
_diffrn_reflns_limit_h_max 16
_diffrn_reflns_limit_h_min -16
_diffrn_reflns_limit_k_max 17
_diffrn_reflns_limit_k_min -17
_diffrn_reflns_limit_l_max 18
_diffrn_reflns_limit_l_min -18
_diffrn_reflns_number 26889
_diffrn_reflns_point_group_measured_fraction_full 0.999
_diffrn_reflns_point_group_measured_fraction_max 0.999
_diffrn_reflns_theta_full 25.000
_diffrn_reflns_theta_max 25.499
_diffrn_reflns_theta_min 2.346
_exptl_absorpt_coefficient_mu 3.388
_exptl_absorpt_correction_T_max 0.763
_exptl_absorpt_correction_T_min 0.720
_exptl_absorpt_correction_type multi-scan
_exptl_absorpt_process_details 'SADABS 2.05 (Sheldrick, 2002)'
_exptl_crystal_colour orange
_exptl_crystal_density_diffrn 1.454
_exptl_crystal_description block
_exptl_crystal_F_000 1038
_exptl_crystal_size_max 0.100
_exptl_crystal_size_mid 0.090
_exptl_crystal_size_min 0.080
_platon_squeeze_details
;
;
_refine_diff_density_max 1.001
_refine_diff_density_min -0.616
_refine_diff_density_rms 0.115
_refine_ls_extinction_method none
_refine_ls_goodness_of_fit_ref 1.025
_refine_ls_hydrogen_treatment mixed
_refine_ls_matrix_type full
_refine_ls_number_parameters 476
_refine_ls_number_reflns 9078
_refine_ls_number_restraints 0
_refine_ls_restrained_S_all 1.025
_refine_ls_R_factor_all 0.0365
_refine_ls_R_factor_gt 0.0267
_refine_ls_shift/su_max 0.002
_refine_ls_shift/su_mean 0.000
_refine_ls_structure_factor_coef Fsqd
_refine_ls_weighting_details 'w=1/[\s^2^(Fo^2^)+(0.0417P)^2^] where P=(Fo^2^+2Fc^2^)/3'
_refine_ls_weighting_scheme calc
_refine_ls_wR_factor_gt 0.0698
_refine_ls_wR_factor_ref 0.0719
_reflns_Friedel_coverage 0.000
_reflns_number_gt 7442
_reflns_number_total 9078
_reflns_threshold_expression 'I > 2\s(I)'
_cod_data_source_file cg501640y_si_002.cif
_cod_data_source_block Mn2Dy4
_cod_depositor_comments 'Adding full bibliography for 4512606--4512609.cif.'
_cod_database_code 4512608
_shelx_space_group_comment
;
The symmetry employed for this shelxl refinement is uniquely defined
by the following loop, which should always be used as a source of
symmetry information in preference to the above space-group names.
They are only intended as comments.
;
_shelx_estimated_absorpt_t_min 0.728
_shelx_estimated_absorpt_t_max 0.773
_shelxl_version_number 2014-3

loop_
_space_group_symop_operation_xyz
'x, y, z'
'-x, -y, -z'

loop_
_atom_site_label
_atom_site_type_symbol
_atom_site_fract_x
_atom_site_fract_y
_atom_site_fract_z
_atom_site_U_iso_or_equiv
_atom_site_adp_type
_atom_site_occupancy
_atom_site_site_symmetry_order
_atom_site_calc_flag
_atom_site_refinement_flags_posn
_atom_site_refinement_flags_adp
Dy1 Dy -0.02648(2) 0.64915(2) 0.37914(2) 0.01491(6) Uani 1 1 d . .
Dy2 Dy 0.16649(2) 0.54396(2) 0.54587(2) 0.01327(6) Uani 1 1 d . .
Mn1 Mn 0.28544(5) 0.53690(5) 0.79588(4) 0.01604(14) Uani 1 1 d . .
Cl1 Cl 0.30039(9) 0.62798(8) 0.95588(8) 0.0276(3) Uani 1 1 d . .
O11 O 0.0052(2) 0.5971(2) 0.5192(2) 0.0151(6) Uani 1 1 d . .
O4 O 0.1182(2) 0.56450(19) 0.38737(19) 0.0153(6) Uani 1 1 d . .
O9 O 0.1006(2) 0.2494(2) 0.5299(2) 0.0211(6) Uani 1 1 d . .
C7 C 0.2479(3) 0.3081(3) 0.7737(3) 0.0187(9) Uani 1 1 d . .
O1 O 0.0577(2) 0.2089(2) 0.6979(2) 0.0231(7) Uani 1 1 d . .
C2 C 0.1697(4) 0.2144(3) 0.7494(3) 0.0229(10) Uani 1 1 d . .
C10 C 0.6349(3) 0.6035(3) 0.9418(3) 0.0229(10) Uani 1 1 d . .
H10 H 0.6376 0.5710 0.9909 0.027 Uiso 1 1 calc R U
O7 O 0.2416(2) 0.7221(2) 0.5906(2) 0.0201(6) Uani 1 1 d . .
O2 O 0.2063(2) 0.38031(19) 0.7469(2) 0.0173(6) Uani 1 1 d . .
O5 O 0.0075(2) 0.6029(2) 0.2234(2) 0.0210(6) Uani 1 1 d . .
O10 O 0.1274(2) 0.5222(2) 0.6837(2) 0.0161(6) Uani 1 1 d . .
O6 O 0.1421(2) 0.7737(2) 0.4679(2) 0.0209(6) Uani 1 1 d . .
N2 N 0.4428(3) 0.5784(2) 0.6005(2) 0.0182(7) Uani 1 1 d . .
C32 C 0.2963(5) 0.2856(4) 0.4167(4) 0.0556(16) Uani 1 1 d . .
H32A H 0.3433 0.2483 0.3951 0.083 Uiso 1 1 calc R U
H32B H 0.3407 0.3571 0.4532 0.083 Uiso 1 1 calc R U
H32C H 0.2304 0.2800 0.3568 0.083 Uiso 1 1 calc R U
C8 C 0.4524(3) 0.4101(3) 0.8462(3) 0.0207(9) Uani 1 1 d . .
H8 H 0.5277 0.4079 0.8754 0.025 Uiso 1 1 calc R U
N3 N 0.3411(3) 0.5650(2) 0.5174(2) 0.0160(7) Uani 1 1 d . .
O8 O 0.2145(2) 0.3945(2) 0.5458(2) 0.0241(7) Uani 1 1 d . .
C1 C -0.0240(4) 0.1114(4) 0.6625(4) 0.0439(14) Uani 1 1 d . .
H1A H -0.0036 0.0615 0.6199 0.066 Uiso 1 1 calc R U
H1B H -0.0990 0.1144 0.6225 0.066 Uiso 1 1 calc R U
H1C H -0.0253 0.0916 0.7208 0.066 Uiso 1 1 calc R U
O3 O 0.3351(2) 0.5927(2) 0.69389(19) 0.0165(6) Uani 1 1 d . .
C29 C 0.2576(3) 0.2420(3) 0.4850(3) 0.0190(9) Uani 1 1 d . .
C22 C 0.1679(3) 0.5679(3) 0.3243(3) 0.0147(8) Uani 1 1 d . .
C17 C 0.2745(3) 0.5566(3) 0.3405(3) 0.0173(9) Uani 1 1 d . .
C28 C 0.1857(3) 0.2997(3) 0.5218(3) 0.0180(9) Uani 1 1 d . .
C21 C 0.1104(3) 0.5856(3) 0.2331(3) 0.0199(9) Uani 1 1 d . .
C14 C 0.5342(3) 0.6208(3) 0.7791(3) 0.0185(9) Uani 1 1 d . .
C4 C 0.3192(4) 0.1500(3) 0.8259(3) 0.0297(11) Uani 1 1 d . .
H4 H 0.3437 0.0969 0.8455 0.036 Uiso 1 1 calc R U
C27 C 0.3278(4) 0.9644(4) 0.5995(4) 0.0505(15) Uani 1 1 d . .
H27A H 0.2604 0.9712 0.5500 0.076 Uiso 1 1 calc R U
H27B H 0.3949 1.0176 0.6113 0.076 Uiso 1 1 calc R U
H27C H 0.3199 0.9709 0.6636 0.076 Uiso 1 1 calc R U
C13 C 0.6292(4) 0.6963(3) 0.7972(3) 0.0254(10) Uani 1 1 d . .
H13 H 0.6284 0.7268 0.7469 0.030 Uiso 1 1 calc R U
C24 C 0.2337(3) 0.7795(3) 0.5383(3) 0.0200(9) Uani 1 1 d . .
C16 C 0.3557(3) 0.5556(3) 0.4359(3) 0.0158(9) Uani 1 1 d . .
H16 H 0.4256 0.5471 0.4374 0.019 Uiso 1 1 calc R U
C9 C 0.5383(3) 0.5729(3) 0.8521(3) 0.0197(9) Uani 1 1 d . .
C20 C 0.1515(3) 0.5866(3) 0.1608(3) 0.0271(10) Uani 1 1 d . .
H20 H 0.1098 0.5985 0.1007 0.033 Uiso 1 1 calc R U
N1 N 0.4403(3) 0.4932(2) 0.8308(2) 0.0172(7) Uani 1 1 d . .
C30 C 0.3593(5) 0.2544(5) 0.5779(4) 0.0636(19) Uani 1 1 d . .
H30A H 0.3348 0.2257 0.6232 0.095 Uiso 1 1 calc R U
H30B H 0.4011 0.3266 0.6134 0.095 Uiso 1 1 calc R U
H30C H 0.4084 0.2190 0.5578 0.095 Uiso 1 1 calc R U
C3 C 0.2035(4) 0.1352(3) 0.7741(3) 0.0264(10) Uani 1 1 d . .
H3 H 0.1494 0.0718 0.7563 0.032 Uiso 1 1 calc R U
C6 C 0.3634(3) 0.3208(3) 0.8235(3) 0.0198(9) Uani 1 1 d . .
C31 C 0.1936(5) 0.1304(4) 0.4328(5) 0.0642(19) Uani 1 1 d . .
H31A H 0.1255 0.1210 0.3731 0.096 Uiso 1 1 calc R U
H31B H 0.1719 0.1029 0.4801 0.096 Uiso 1 1 calc R U
H31C H 0.2420 0.0948 0.4115 0.096 Uiso 1 1 calc R U
C11 C 0.7276(4) 0.6822(3) 0.9592(3) 0.0291(11) Uani 1 1 d . .
H11 H 0.7931 0.7046 1.0213 0.035 Uiso 1 1 calc R U
C5 C 0.3966(4) 0.2393(3) 0.8483(3) 0.0259(10) Uani 1 1 d . .
H5 H 0.4748 0.2470 0.8813 0.031 Uiso 1 1 calc R U
C12 C 0.7254(4) 0.7284(3) 0.8869(3) 0.0300(11) Uani 1 1 d . .
H12 H 0.7894 0.7815 0.8988 0.036 Uiso 1 1 calc R U
C23 C -0.0592(4) 0.6096(4) 0.1274(3) 0.0288(11) Uani 1 1 d . .
H23A H -0.0198 0.6701 0.1185 0.043 Uiso 1 1 calc R U
H23B H -0.1327 0.6143 0.1254 0.043 Uiso 1 1 calc R U
H23C H -0.0706 0.5492 0.0725 0.043 Uiso 1 1 calc R U
C25 C 0.3403(4) 0.8614(3) 0.5587(4) 0.0296(11) Uani 1 1 d . .
C15 C 0.4303(3) 0.5935(3) 0.6841(3) 0.0181(9) Uani 1 1 d . .
C19 C 0.2546(4) 0.5700(4) 0.1764(3) 0.0326(11) Uani 1 1 d . .
H19 H 0.2834 0.5683 0.1261 0.039 Uiso 1 1 calc R U
C18 C 0.3150(3) 0.5559(3) 0.2651(3) 0.0252(10) Uani 1 1 d . .
H18 H 0.3863 0.5455 0.2757 0.030 Uiso 1 1 calc R U
C26 C 0.3492(4) 0.8530(4) 0.4560(4) 0.0558(16) Uani 1 1 d . .
H26A H 0.2844 0.8669 0.4106 0.084 Uiso 1 1 calc R U
H26B H 0.3493 0.7844 0.4245 0.084 Uiso 1 1 calc R U
H26C H 0.4195 0.9023 0.4680 0.084 Uiso 1 1 calc R U
C33 C 0.4447(4) 0.8468(4) 0.6282(5) 0.071(2) Uani 1 1 d . .
H33A H 0.5118 0.8911 0.6287 0.106 Uiso 1 1 calc R U
H33B H 0.4427 0.7760 0.6041 0.106 Uiso 1 1 calc R U
H33C H 0.4480 0.8638 0.6971 0.106 Uiso 1 1 calc R U
H1 H 0.017(3) 0.641(3) 0.569(3) 0.001(10) Uiso 1 1 d . .
H2 H 0.100(4) 0.548(3) 0.706(4) 0.027(17) Uiso 1 1 d . .

loop_
_atom_site_aniso_label
_atom_site_aniso_U_11
_atom_site_aniso_U_22
_atom_site_aniso_U_33
_atom_site_aniso_U_23
_atom_site_aniso_U_13
_atom_site_aniso_U_12
Dy1 0.01147(11) 0.01927(12) 0.01649(11) 0.01011(8) 0.00539(8) 0.00560(8)
Dy2 0.00982(10) 0.01788(11) 0.01379(11) 0.00792(8) 0.00470(8) 0.00492(8)
Mn1 0.0113(3) 0.0247(4) 0.0141(3) 0.0098(3) 0.0049(3) 0.0064(3)
Cl1 0.0285(6) 0.0371(7) 0.0162(5) 0.0075(5) 0.0080(5) 0.0124(5)
O11 0.0126(15) 0.0177(16) 0.0148(15) 0.0057(13) 0.0048(12) 0.0054(12)
O4 0.0133(14) 0.0230(16) 0.0139(14) 0.0098(12) 0.0073(12) 0.0070(12)
O9 0.0201(16) 0.0237(17) 0.0231(16) 0.0110(13) 0.0092(13) 0.0095(13)
C7 0.022(2) 0.020(2) 0.013(2) 0.0060(17) 0.0052(18) 0.0081(18)
O1 0.0190(16) 0.0218(17) 0.0276(17) 0.0156(13) 0.0048(13) 0.0041(13)
C2 0.026(2) 0.027(3) 0.022(2) 0.0144(19) 0.011(2) 0.014(2)
C10 0.020(2) 0.032(3) 0.022(2) 0.015(2) 0.0100(19) 0.012(2)
O7 0.0187(16) 0.0191(16) 0.0213(16) 0.0080(13) 0.0067(13) 0.0045(12)
O2 0.0138(15) 0.0203(16) 0.0202(15) 0.0121(12) 0.0056(12) 0.0067(12)
O5 0.0140(15) 0.0389(18) 0.0188(15) 0.0175(14) 0.0081(12) 0.0145(13)
O10 0.0133(15) 0.0238(17) 0.0161(15) 0.0083(13) 0.0081(13) 0.0100(13)
O6 0.0157(15) 0.0210(16) 0.0250(16) 0.0108(13) 0.0061(13) 0.0040(12)
N2 0.0127(18) 0.026(2) 0.0172(18) 0.0114(15) 0.0052(15) 0.0064(15)
C32 0.083(5) 0.062(4) 0.069(4) 0.042(3) 0.059(4) 0.045(3)
C8 0.018(2) 0.032(3) 0.016(2) 0.0123(19) 0.0081(18) 0.0103(19)
N3 0.0148(18) 0.0196(19) 0.0174(18) 0.0104(15) 0.0074(15) 0.0070(14)
O8 0.0182(16) 0.0211(17) 0.0313(17) 0.0101(14) 0.0068(14) 0.0070(13)
C1 0.024(3) 0.035(3) 0.060(4) 0.031(3) -0.001(2) -0.003(2)
O3 0.0084(14) 0.0273(16) 0.0175(15) 0.0130(12) 0.0054(12) 0.0066(12)
C29 0.018(2) 0.021(2) 0.023(2) 0.0115(18) 0.0102(19) 0.0094(18)
C22 0.016(2) 0.015(2) 0.013(2) 0.0053(16) 0.0065(17) 0.0032(17)
C17 0.016(2) 0.019(2) 0.015(2) 0.0050(17) 0.0054(17) 0.0048(17)
C28 0.016(2) 0.020(2) 0.017(2) 0.0099(18) 0.0029(18) 0.0072(18)
C21 0.016(2) 0.028(2) 0.018(2) 0.0090(19) 0.0083(18) 0.0090(18)
C14 0.010(2) 0.028(2) 0.018(2) 0.0096(18) 0.0046(17) 0.0065(18)
C4 0.034(3) 0.029(3) 0.033(3) 0.017(2) 0.012(2) 0.021(2)
C27 0.037(3) 0.026(3) 0.078(4) 0.005(3) 0.024(3) 0.002(2)
C13 0.024(2) 0.032(3) 0.022(2) 0.015(2) 0.007(2) 0.008(2)
C24 0.020(2) 0.020(2) 0.022(2) 0.0074(19) 0.0092(19) 0.0094(18)
C16 0.011(2) 0.019(2) 0.019(2) 0.0072(17) 0.0070(17) 0.0075(17)
C9 0.016(2) 0.029(3) 0.017(2) 0.0083(19) 0.0068(18) 0.0102(18)
C20 0.019(2) 0.049(3) 0.019(2) 0.017(2) 0.0079(19) 0.015(2)
N1 0.0148(18) 0.026(2) 0.0149(18) 0.0103(15) 0.0080(15) 0.0067(15)
C30 0.055(4) 0.113(6) 0.039(3) 0.018(3) 0.022(3) 0.064(4)
C3 0.028(3) 0.024(3) 0.029(3) 0.015(2) 0.010(2) 0.008(2)
C6 0.024(2) 0.025(2) 0.015(2) 0.0091(18) 0.0088(18) 0.0123(19)
C31 0.056(4) 0.034(3) 0.114(6) 0.009(3) 0.057(4) 0.016(3)
C11 0.019(2) 0.036(3) 0.024(2) 0.009(2) 0.001(2) 0.006(2)
C5 0.020(2) 0.033(3) 0.025(2) 0.011(2) 0.006(2) 0.010(2)
C12 0.014(2) 0.034(3) 0.035(3) 0.015(2) 0.004(2) 0.002(2)
C23 0.021(2) 0.054(3) 0.021(2) 0.024(2) 0.009(2) 0.016(2)
C25 0.017(2) 0.026(3) 0.042(3) 0.019(2) 0.007(2) 0.0017(19)
C15 0.018(2) 0.016(2) 0.020(2) 0.0086(18) 0.0071(18) 0.0042(17)
C19 0.034(3) 0.057(3) 0.023(2) 0.020(2) 0.019(2) 0.025(2)
C18 0.018(2) 0.041(3) 0.026(2) 0.013(2) 0.014(2) 0.017(2)
C26 0.038(3) 0.063(4) 0.064(4) 0.018(3) 0.031(3) -0.005(3)
C33 0.020(3) 0.061(4) 0.108(5) 0.055(4) -0.007(3) -0.007(3)

loop_
_atom_type_symbol
_atom_type_description
_atom_type_scat_dispersion_real
_atom_type_scat_dispersion_imag
_atom_type_scat_source
C C 0.0033 0.0016 'International Tables Vol C Tables 4.2.6.8 and 6.1.1.4'
H H 0.0000 0.0000 'International Tables Vol C Tables 4.2.6.8 and 6.1.1.4'
N N 0.0061 0.0033 'International Tables Vol C Tables 4.2.6.8 and 6.1.1.4'
O O 0.0106 0.0060 'International Tables Vol C Tables 4.2.6.8 and 6.1.1.4'
Mn Mn 0.3368 0.7283 'International Tables Vol C Tables 4.2.6.8 and 6.1.1.4'
Dy Dy -0.1892 4.4098 'International Tables Vol C Tables 4.2.6.8 and 6.1.1.4'
Cl Cl 0.1484 0.1585 'International Tables Vol C Tables 4.2.6.8 and 6.1.1.4'

loop_
_geom_angle_atom_site_label_1
_geom_angle_atom_site_label_2
_geom_angle_atom_site_label_3
_geom_angle
_geom_angle_site_symmetry_1
_geom_angle_site_symmetry_3
O6 Dy1 O11 89.06(10) . .
O6 Dy1 O10 148.95(10) . 2_566
O11 Dy1 O10 74.07(10) . 2_566
O6 Dy1 O9 87.32(10) . 2_566
O11 Dy1 O9 78.17(10) . 2_566
O10 Dy1 O9 113.53(10) 2_566 2_566
O6 Dy1 O2 139.48(9) . 2_566
O11 Dy1 O2 124.17(9) . 2_566
O10 Dy1 O2 69.86(10) 2_566 2_566
O9 Dy1 O2 78.95(10) 2_566 2_566
O6 Dy1 O4 74.25(9) . .
O11 Dy1 O4 73.98(9) . .
O10 Dy1 O4 76.08(10) 2_566 .
O9 Dy1 O4 146.58(9) 2_566 .
O2 Dy1 O4 132.54(9) 2_566 .
O6 Dy1 O5 93.20(9) . .
O11 Dy1 O5 135.93(10) . .
O10 Dy1 O5 82.09(10) 2_566 .
O9 Dy1 O5 145.89(9) 2_566 .
O2 Dy1 O5 78.72(9) 2_566 .
O4 Dy1 O5 64.48(8) . .
O6 Dy1 O1 76.75(9) . 2_566
O11 Dy1 O1 147.58(10) . 2_566
O10 Dy1 O1 130.19(9) 2_566 2_566
O9 Dy1 O1 72.26(9) 2_566 2_566
O2 Dy1 O1 62.79(9) 2_566 2_566
O4 Dy1 O1 127.54(8) . 2_566
O5 Dy1 O1 74.69(9) . 2_566
O6 Dy1 Mn1 170.24(7) . 2_566
O11 Dy1 Mn1 100.26(7) . 2_566
O10 Dy1 Mn1 35.00(7) 2_566 2_566
O9 Dy1 Mn1 97.38(7) 2_566 2_566
O2 Dy1 Mn1 34.86(6) 2_566 2_566
O4 Dy1 Mn1 105.36(7) . 2_566
O5 Dy1 Mn1 78.10(7) . 2_566
O1 Dy1 Mn1 96.47(6) 2_566 2_566
O6 Dy1 Dy2 130.25(7) . 2_566
O11 Dy1 Dy2 41.19(7) . 2_566
O10 Dy1 Dy2 39.45(7) 2_566 2_566
O9 Dy1 Dy2 82.58(7) 2_566 2_566
O2 Dy1 Dy2 85.80(6) 2_566 2_566
O4 Dy1 Dy2 88.36(6) . 2_566
O5 Dy1 Dy2 120.94(7) . 2_566
O1 Dy1 Dy2 142.53(6) 2_566 2_566
Mn1 Dy1 Dy2 59.13(2) 2_566 2_566
O6 Dy1 Dy2 73.50(7) . .
O11 Dy1 Dy2 37.21(7) . .
O10 Dy1 Dy2 77.51(7) 2_566 .
O9 Dy1 Dy2 110.70(7) 2_566 .
O2 Dy1 Dy2 146.98(6) 2_566 .
O4 Dy1 Dy2 37.69(6) . .
O5 Dy1 Dy2 102.06(6) . .
O1 Dy1 Dy2 149.85(6) 2_566 .
Mn1 Dy1 Dy2 112.39(3) 2_566 .
Dy2 Dy1 Dy2 65.23(2) 2_566 .
O4 Dy2 O11 75.54(9) . .
O4 Dy2 O8 111.71(10) . .
O11 Dy2 O8 138.04(10) . .
O4 Dy2 O10 153.24(10) . .
O11 Dy2 O10 79.03(10) . .
O8 Dy2 O10 82.23(10) . .
O4 Dy2 O3 135.38(9) . .
O11 Dy2 O3 129.96(10) . .
O8 Dy2 O3 75.10(10) . .
O10 Dy2 O3 69.07(10) . .
O4 Dy2 O7 77.96(9) . .
O11 Dy2 O7 77.42(10) . .
O8 Dy2 O7 144.04(10) . .
O10 Dy2 O7 104.56(10) . .
O3 Dy2 O7 74.72(9) . .
O4 Dy2 O11 91.22(9) . 2_566
O11 Dy2 O11 67.68(12) . 2_566
O8 Dy2 O11 70.84(10) . 2_566
O10 Dy2 O11 71.32(10) . 2_566
O3 Dy2 O11 130.26(9) . 2_566
O7 Dy2 O11 145.04(9) . 2_566
O4 Dy2 N3 74.72(10) . .
O11 Dy2 N3 143.61(10) . .
O8 Dy2 N3 73.52(10) . .
O10 Dy2 N3 132.01(10) . .
O3 Dy2 N3 64.99(10) . .
O7 Dy2 N3 76.29(10) . .
O11 Dy2 N3 133.11(10) 2_566 .
O4 Dy2 Mn1 170.55(6) . .
O11 Dy2 Mn1 110.50(7) . .
O8 Dy2 Mn1 69.06(7) . .
O10 Dy2 Mn1 35.19(7) . .
O3 Dy2 Mn1 35.18(6) . .
O7 Dy2 Mn1 96.00(7) . .
O11 Dy2 Mn1 97.80(6) 2_566 .
N3 Dy2 Mn1 96.90(7) . .
O4 Dy2 Dy1 129.73(6) . 2_566
O11 Dy2 Dy1 85.59(7) . 2_566
O8 Dy2 Dy1 57.34(7) . 2_566
O10 Dy2 Dy1 38.78(7) . 2_566
O3 Dy2 Dy1 92.08(6) . 2_566
O7 Dy2 Dy1 142.54(7) . 2_566
O11 Dy2 Dy1 38.77(6) 2_566 2_566
N3 Dy2 Dy1 129.98(7) . 2_566
Mn1 Dy2 Dy1 59.089(18) . 2_566
O4 Dy2 Dy1 39.87(6) . .
O11 Dy2 Dy1 36.61(7) . .
O8 Dy2 Dy1 141.33(7) . .
O10 Dy2 Dy1 115.61(8) . .
O3 Dy2 Dy1 142.27(7) . .
O7 Dy2 Dy1 67.85(7) . .
O11 Dy2 Dy1 82.48(7) 2_566 .
N3 Dy2 Dy1 109.01(7) . .
Mn1 Dy2 Dy1 144.167(12) . .
Dy1 Dy2 Dy1 114.77(2) 2_566 .
O4 Dy2 Dy2 82.27(6) . 2_566
O11 Dy2 Dy2 34.54(7) . 2_566
O8 Dy2 Dy2 103.78(7) . 2_566
O10 Dy2 Dy2 72.02(7) . 2_566
O3 Dy2 Dy2 140.86(6) . 2_566
O7 Dy2 Dy2 111.94(7) . 2_566
O11 Dy2 Dy2 33.14(7) 2_566 2_566
N3 Dy2 Dy2 153.45(7) . 2_566
Mn1 Dy2 Dy2 106.864(14) . 2_566
Dy1 Dy2 Dy2 58.448(12) 2_566 2_566
Dy1 Dy2 Dy2 56.319(16) . 2_566
O2 Mn1 O3 116.48(11) . .
O2 Mn1 O10 78.92(11) . .
O3 Mn1 O10 78.73(11) . .
O2 Mn1 N1 83.52(11) . .
O3 Mn1 N1 84.28(11) . .
O10 Mn1 N1 146.75(12) . .
O2 Mn1 Cl1 114.99(8) . .
O3 Mn1 Cl1 128.48(9) . .
O10 Mn1 Cl1 109.36(9) . .
N1 Mn1 Cl1 103.61(9) . .
O2 Mn1 Dy1 39.71(7) . 2_566
O3 Mn1 Dy1 99.38(8) . 2_566
O10 Mn1 Dy1 39.22(8) . 2_566
N1 Mn1 Dy1 118.26(9) . 2_566
Cl1 Mn1 Dy1 119.01(4) . 2_566
O2 Mn1 Dy2 92.01(7) . .
O3 Mn1 Dy2 40.16(7) . .
O10 Mn1 Dy2 40.13(8) . .
N1 Mn1 Dy2 113.56(8) . .
Cl1 Mn1 Dy2 136.26(4) . .
Dy1 Mn1 Dy2 61.777(17) 2_566 .
Dy1 O11 Dy2 106.18(11) . .
Dy1 O11 Dy2 100.04(10) . 2_566
Dy2 O11 Dy2 112.32(12) . 2_566
Dy1 O11 H1 113(3) . .
Dy2 O11 H1 108(3) . .
Dy2 O11 H1 116(3) 2_566 .
C22 O4 Dy2 135.5(2) . .
C22 O4 Dy1 118.6(2) . .
Dy2 O4 Dy1 102.44(9) . .
C28 O9 Dy1 113.3(2) . 2_566
O2 C7 C2 117.0(4) . .
O2 C7 C6 124.2(4) . .
C2 C7 C6 118.8(4) . .
C2 O1 C1 116.0(3) . .
C2 O1 Dy1 115.8(2) . 2_566
C1 O1 Dy1 124.2(2) . 2_566
C3 C2 O1 124.1(4) . .
C3 C2 C7 121.7(4) . .
O1 C2 C7 114.2(3) . .
C9 C10 C11 119.4(4) . .
C9 C10 H10 120.3 . .
C11 C10 H10 120.3 . .
C24 O7 Dy2 132.0(3) . .
C7 O2 Mn1 129.5(2) . .
C7 O2 Dy1 124.9(2) . 2_566
Mn1 O2 Dy1 105.44(10) . 2_566
C21 O5 C23 115.7(3) . .
C21 O5 Dy1 117.6(2) . .
C23 O5 Dy1 125.7(2) . .
Mn1 O10 Dy1 105.78(12) . 2_566
Mn1 O10 Dy2 104.68(12) . .
Dy1 O10 Dy2 101.78(12) 2_566 .
Mn1 O10 H2 108(4) . .
Dy1 O10 H2 108(4) 2_566 .
Dy2 O10 H2 126(4) . .
C24 O6 Dy1 132.2(3) . .
C15 N2 N3 111.7(3) . .
C29 C32 H32A 109.5 . .
C29 C32 H32B 109.5 . .
H32A C32 H32B 109.5 . .
C29 C32 H32C 109.5 . .
H32A C32 H32C 109.5 . .
H32B C32 H32C 109.5 . .
N1 C8 C6 126.5(4) . .
N1 C8 H8 116.8 . .
C6 C8 H8 116.8 . .
C16 N3 N2 111.4(3) . .
C16 N3 Dy2 130.7(3) . .
N2 N3 Dy2 117.5(2) . .
C28 O8 Dy2 150.1(3) . .
O1 C1 H1A 109.5 . .
O1 C1 H1B 109.5 . .
H1A C1 H1B 109.5 . .
O1 C1 H1C 109.5 . .
H1A C1 H1C 109.5 . .
H1B C1 H1C 109.5 . .
C15 O3 Mn1 125.0(2) . .
C15 O3 Dy2 118.7(2) . .
Mn1 O3 Dy2 104.66(10) . .
C32 C29 C30 108.8(4) . .
C32 C29 C31 111.0(4) . .
C30 C29 C31 108.4(4) . .
C32 C29 C28 111.0(3) . .
C30 C29 C28 106.6(3) . .
C31 C29 C28 111.0(4) . .
O4 C22 C17 125.3(3) . .
O4 C22 C21 118.5(3) . .
C17 C22 C21 116.2(3) . .
C22 C17 C18 119.7(4) . .
C22 C17 C16 125.1(4) . .
C18 C17 C16 114.9(4) . .
O8 C28 O9 122.6(4) . .
O8 C28 C29 119.1(3) . .
O9 C28 C29 118.3(3) . .
C20 C21 O5 122.4(4) . .
C20 C21 C22 123.5(4) . .
O5 C21 C22 114.1(3) . .
C13 C14 C9 118.7(4) . .
C13 C14 C15 119.3(4) . .
C9 C14 C15 122.0(4) . .
C5 C4 C3 120.7(4) . .
C5 C4 H4 119.7 . .
C3 C4 H4 119.7 . .
C25 C27 H27A 109.5 . .
C25 C27 H27B 109.5 . .
H27A C27 H27B 109.5 . .
C25 C27 H27C 109.5 . .
H27A C27 H27C 109.5 . .
H27B C27 H27C 109.5 . .
C12 C13 C14 121.4(4) . .
C12 C13 H13 119.3 . .
C14 C13 H13 119.3 . .
O7 C24 O6 124.2(4) . .
O7 C24 C25 118.8(4) . .
O6 C24 C25 117.0(4) . .
N3 C16 C17 125.7(4) . .
N3 C16 H16 117.2 . .
C17 C16 H16 117.2 . .
C10 C9 C14 120.4(4) . .
C10 C9 N1 121.8(4) . .
C14 C9 N1 117.9(3) . .
C21 C20 C19 119.1(4) . .
C21 C20 H20 120.5 . .
C19 C20 H20 120.5 . .
C8 N1 C9 119.1(3) . .
C8 N1 Mn1 126.4(3) . .
C9 N1 Mn1 113.8(2) . .
C29 C30 H30A 109.5 . .
C29 C30 H30B 109.5 . .
H30A C30 H30B 109.5 . .
C29 C30 H30C 109.5 . .
H30A C30 H30C 109.5 . .
H30B C30 H30C 109.5 . .
C2 C3 C4 118.7(4) . .
C2 C3 H3 120.6 . .
C4 C3 H3 120.6 . .
C7 C6 C5 118.8(4) . .
C7 C6 C8 124.4(4) . .
C5 C6 C8 116.7(4) . .
C29 C31 H31A 109.5 . .
C29 C31 H31B 109.5 . .
H31A C31 H31B 109.5 . .
C29 C31 H31C 109.5 . .
H31A C31 H31C 109.5 . .
H31B C31 H31C 109.5 . .
C12 C11 C10 120.7(4) . .
C12 C11 H11 119.6 . .
C10 C11 H11 119.6 . .
C4 C5 C6 121.3(4) . .
C4 C5 H5 119.4 . .
C6 C5 H5 119.4 . .
C13 C12 C11 119.3(4) . .
C13 C12 H12 120.3 . .
C11 C12 H12 120.3 . .
O5 C23 H23A 109.5 . .
O5 C23 H23B 109.5 . .
H23A C23 H23B 109.5 . .
O5 C23 H23C 109.5 . .
H23A C23 H23C 109.5 . .
H23B C23 H23C 109.5 . .
C33 C25 C27 112.7(4) . .
C33 C25 C24 111.3(4) . .
C27 C25 C24 108.7(4) . .
C33 C25 C26 107.7(4) . .
C27 C25 C26 107.9(4) . .
C24 C25 C26 108.3(4) . .
N2 C15 O3 125.8(4) . .
N2 C15 C14 117.0(3) . .
O3 C15 C14 117.1(3) . .
C18 C19 C20 119.5(4) . .
C18 C19 H19 120.3 . .
C20 C19 H19 120.3 . .
C19 C18 C17 121.9(4) . .
C19 C18 H18 119.0 . .
C17 C18 H18 119.0 . .
C25 C26 H26A 109.5 . .
C25 C26 H26B 109.5 . .
H26A C26 H26B 109.5 . .
C25 C26 H26C 109.5 . .
H26A C26 H26C 109.5 . .
H26B C26 H26C 109.5 . .
C25 C33 H33A 109.5 . .
C25 C33 H33B 109.5 . .
H33A C33 H33B 109.5 . .
C25 C33 H33C 109.5 . .
H33A C33 H33C 109.5 . .
H33B C33 H33C 109.5 . .

loop_
_geom_bond_atom_site_label_1
_geom_bond_atom_site_label_2
_geom_bond_distance
_geom_bond_site_symmetry_2
Dy1 O6 2.271(3) .
Dy1 O11 2.310(3) .
Dy1 O10 2.323(3) 2_566
Dy1 O9 2.331(3) 2_566
Dy1 O2 2.344(3) 2_566
Dy1 O4 2.441(3) .
Dy1 O5 2.475(3) .
Dy1 O1 2.589(3) 2_566
Dy1 Mn1 3.5362(11) 2_566
Dy1 Dy2 3.6316(9) 2_566
Dy1 Dy2 3.7189(8) .
Dy2 O4 2.328(3) .
Dy2 O11 2.342(3) .
Dy2 O8 2.343(3) .
Dy2 O10 2.357(3) .
Dy2 O3 2.358(3) .
Dy2 O7 2.374(3) .
Dy2 O11 2.429(3) 2_566
Dy2 N3 2.466(3) .
Dy2 Mn1 3.5378(13) .
Dy2 Dy1 3.6316(9) 2_566
Dy2 Dy2 3.9627(16) 2_566
Mn1 O2 2.097(3) .
Mn1 O3 2.107(3) .
Mn1 O10 2.108(3) .
Mn1 N1 2.187(3) .
Mn1 Cl1 2.3438(14) .
Mn1 Dy1 3.5362(11) 2_566
O11 Dy2 2.429(3) 2_566
O11 H1 0.79(4) .
O4 C22 1.325(4) .
O9 C28 1.272(5) .
O9 Dy1 2.331(3) 2_566
C7 O2 1.338(4) .
C7 C2 1.399(6) .
C7 C6 1.401(6) .
O1 C2 1.389(5) .
O1 C1 1.431(5) .
O1 Dy1 2.589(3) 2_566
C2 C3 1.377(6) .
C10 C9 1.387(5) .
C10 C11 1.392(6) .
C10 H10 0.9500 .
O7 C24 1.253(5) .
O2 Dy1 2.344(3) 2_566
O5 C21 1.397(5) .
O5 C23 1.434(4) .
O10 Dy1 2.323(3) 2_566
O10 H2 0.67(4) .
O6 C24 1.270(5) .
N2 C15 1.285(5) .
N2 N3 1.418(4) .
C32 C29 1.491(6) .
C32 H32A 0.9800 .
C32 H32B 0.9800 .
C32 H32C 0.9800 .
C8 N1 1.289(5) .
C8 C6 1.433(6) .
C8 H8 0.9500 .
N3 C16 1.275(5) .
O8 C28 1.255(5) .
C1 H1A 0.9800 .
C1 H1B 0.9800 .
C1 H1C 0.9800 .
O3 C15 1.316(5) .
C29 C30 1.502(6) .
C29 C31 1.510(6) .
C29 C28 1.529(5) .
C22 C17 1.396(5) .
C22 C21 1.417(5) .
C17 C18 1.401(5) .
C17 C16 1.458(5) .
C21 C20 1.366(5) .
C14 C13 1.383(6) .
C14 C9 1.406(5) .
C14 C15 1.490(5) .
C4 C5 1.353(6) .
C4 C3 1.400(6) .
C4 H4 0.9500 .
C27 C25 1.515(6) .
C27 H27A 0.9800 .
C27 H27B 0.9800 .
C27 H27C 0.9800 .
C13 C12 1.383(6) .
C13 H13 0.9500 .
C24 C25 1.529(6) .
C16 H16 0.9500 .
C9 N1 1.429(5) .
C20 C19 1.380(6) .
C20 H20 0.9500 .
C30 H30A 0.9800 .
C30 H30B 0.9800 .
C30 H30C 0.9800 .
C3 H3 0.9500 .
C6 C5 1.405(6) .
C31 H31A 0.9800 .
C31 H31B 0.9800 .
C31 H31C 0.9800 .
C11 C12 1.385(6) .
C11 H11 0.9500 .
C5 H5 0.9500 .
C12 H12 0.9500 .
C23 H23A 0.9800 .
C23 H23B 0.9800 .
C23 H23C 0.9800 .
C25 C33 1.500(6) .
C25 C26 1.552(7) .
C19 C18 1.371(6) .
C19 H19 0.9500 .
C18 H18 0.9500 .
C26 H26A 0.9800 .
C26 H26B 0.9800 .
C26 H26C 0.9800 .
C33 H33A 0.9800 .
C33 H33B 0.9800 .
C33 H33C 0.9800 .

loop_
_platon_squeeze_void_nr
_platon_squeeze_void_average_x
_platon_squeeze_void_average_y
_platon_squeeze_void_average_z
_platon_squeeze_void_volume
_platon_squeeze_void_count_electrons
_platon_squeeze_void_content
1 -0.009 0.000 0.000 814 200 ' '
